data_7246181
loop_
_publ_author_name
'Yu, Xiao-Yang'
'Lv, Yanxin'
'Weng, Xiaoyu'
'Geng, Jiaqi'
'Yang, Yanyan'
'Jin, Hua'
'Cui, Hao'
'Fu, Bo'
'Qu, Xiaoshu'
'Shi, Hongfei'
'Cao, Xueling'

_publ_section_title
;
 Five new multifunctional inorganic--organic hybrids based on Keggin-type
 polyoxometalates and a 3,5-di(1H-imidazol-1-yl)benzoic acid ligand
;
_journal_issue 15
_journal_name_full CrystEngComm
_journal_page_first 2185
_journal_page_last 2195
_journal_paper_doi 10.1039/D2CE01634F
_journal_volume 25
_journal_year 2023
_chemical_formula_moiety 'C26 H22 Ag Mo12 N8 O44 P, 2(H2 O)'
_chemical_formula_sum 'C26 H26 Ag Mo12 N8 O46 P'
_chemical_formula_weight 2476.67
_space_group_crystal_system triclinic
_space_group_IT_number 2
_space_group_name_Hall '-P 1'
_space_group_name_H-M_alt 'P -1'
_atom_sites_solution_hydrogens geom
_atom_sites_solution_primary direct
_atom_sites_solution_secondary difmap
_audit_creation_date 2022-12-06
_audit_creation_method
;
Olex2 1.2-beta
(compiled 2015.08.17 svn.r3210 for OlexSys, GUI svn.r5083)
;
_audit_update_record
;
2022-12-07 deposited with the CCDC.	2023-01-16 downloaded from the CCDC.
;
_cell_angle_alpha 87.365(5)
_cell_angle_beta 74.269(4)
_cell_angle_gamma 88.263(5)
_cell_formula_units_Z 2
_cell_length_a 13.2416(15)
_cell_length_b 13.5875(17)
_cell_length_c 16.296(2)
_cell_measurement_reflns_used 9728
_cell_measurement_temperature 147(2)
_cell_measurement_theta_max 27.450
_cell_measurement_theta_min 3.002
_cell_volume 2818.7(6)
_computing_molecular_graphics 'Olex2 (Dolomanov et al., 2009)'
_computing_publication_material 'Olex2 (Dolomanov et al., 2009)'
_computing_structure_refinement 'XL (Sheldrick, 2008)'
_computing_structure_solution 'SIR2004 (Burla et al., 2007)'
_diffrn_ambient_temperature 147.0
_diffrn_measured_fraction_theta_full 0.996
_diffrn_measured_fraction_theta_max 0.996
_diffrn_measurement_device_type 'Bruker APEX CCD area-detector'
_diffrn_measurement_method '\w scans'
_diffrn_radiation_monochromator graphite
_diffrn_radiation_type MoK\a
_diffrn_radiation_wavelength 0.71076
_diffrn_reflns_av_R_equivalents 0.0517
_diffrn_reflns_av_unetI/netI 0.0277
_diffrn_reflns_limit_h_max 17
_diffrn_reflns_limit_h_min -17
_diffrn_reflns_limit_k_max 17
_diffrn_reflns_limit_k_min -17
_diffrn_reflns_limit_l_max 21
_diffrn_reflns_limit_l_min -21
_diffrn_reflns_number 114113
_diffrn_reflns_theta_full 27.50
_diffrn_reflns_theta_max 27.50
_diffrn_reflns_theta_min 2.60
_diffrn_source 'fine-focus sealed tube'
_exptl_absorpt_coefficient_mu 3.061
_exptl_absorpt_correction_T_max 0.7456
_exptl_absorpt_correction_T_min 0.5895
_exptl_absorpt_correction_type multi-scan
_exptl_absorpt_process_details
;
 SADABS 2016/2: Krause, L., Herbst-Irmer, R., Sheldrick G.M. & Stalke D.,
 J. Appl. Cryst. 48 (2015) 3-10
;
_exptl_crystal_colour 'clear yellowish yellow'
_exptl_crystal_colour_lustre clear
_exptl_crystal_colour_modifier yellowish
_exptl_crystal_colour_primary yellow
_exptl_crystal_density_diffrn 2.918
_exptl_crystal_density_method 'not measured'
_exptl_crystal_description block
_exptl_crystal_F_000 2344
_exptl_crystal_size_max 0.05
_exptl_crystal_size_mid 0.05
_exptl_crystal_size_min 0.05
_refine_diff_density_max 1.678
_refine_diff_density_min -1.503
_refine_diff_density_rms 0.166
_refine_ls_extinction_method none
_refine_ls_goodness_of_fit_ref 1.051
_refine_ls_hydrogen_treatment mixed
_refine_ls_matrix_type full
_refine_ls_number_parameters 850
_refine_ls_number_reflns 12880
_refine_ls_number_restraints 0
_refine_ls_restrained_S_all 1.051
_refine_ls_R_factor_all 0.0503
_refine_ls_R_factor_gt 0.0357
_refine_ls_shift/su_max 0.001
_refine_ls_shift/su_mean 0.000
_refine_ls_structure_factor_coef Fsqd
_refine_ls_weighting_details 'calc w=1/[\s^2^(Fo^2^)+(0.0262P)^2^+17.3063P] where P=(Fo^2^+2Fc^2^)/3'
_refine_ls_weighting_scheme calc
_refine_ls_wR_factor_gt 0.0747
_refine_ls_wR_factor_ref 0.0822
_reflns_number_gt 10597
_reflns_number_total 12880
_reflns_threshold_expression >2sigma(I)
_cod_data_source_file d2ce01634f2.cif
_cod_data_source_block 310
_cod_depositor_comments 'Adding full bibliography for 7246180--7246184.cif.'
_cod_original_cell_volume 2818.8(6)
_cod_database_code 7246181
_olex2_refinement_description
;
1. Fixed Uiso
 At 1.2 times of:
  All C(H) groups, All N(H) groups
 At 1.5 times of:
  All O(H) groups, All O(H,H,H,H) groups
2.a Free rotating group:
 O46(O47,H46a,H46b,H47a,H47b)
2.b Aromatic/amide H refined with riding coordinates:
 C1(H1), C2(H2), C3(H3), C5(H5), C7(H7), C9(H9), C10(H10), C11(H11), C12(H12),
 C14(H14), C15(H15), C16(H16), C18(H18), C20(H20), C22(H22), C23(H23), C24(H24),
  C25(H25), N4(H4), N8(H8)
2.c Idealised tetrahedral OH refined as rotating group:
 O42(H42), O45(H45)
;
_olex2_submission_special_instructions 'No special instructions were received'

loop_
_space_group_symop_id
_space_group_symop_operation_xyz
1 'x, y, z'
2 '-x, -y, -z'

loop_
_atom_site_label
_atom_site_type_symbol
_atom_site_fract_x
_atom_site_fract_y
_atom_site_fract_z
_atom_site_U_iso_or_equiv
_atom_site_adp_type
_atom_site_occupancy
_atom_site_calc_flag
_atom_site_disorder_assembly
_atom_site_disorder_group
_atom_site_refinement_flags_posn
Ag1 Ag 0.22709(4) 0.24849(3) 0.75514(3) 0.03551(11) Uani 1 d . . .
P1 P 0.73876(9) 0.25322(9) 0.74788(7) 0.0150(2) Uani 1 d . . .
Mo1 Mo 0.99404(3) 0.35105(3) 0.67832(3) 0.01770(9) Uani 1 d . . .
Mo2 Mo 0.81257(4) 0.41310(4) 0.88593(3) 0.02433(10) Uani 1 d . . .
Mo3 Mo 0.92545(4) 0.16031(4) 0.85508(3) 0.02445(10) Uani 1 d . . .
Mo4 Mo 0.81895(3) 0.41672(3) 0.56631(3) 0.02277(10) Uani 1 d . . .
Mo5 Mo 0.92311(3) 0.18243(3) 0.55495(3) 0.02247(10) Uani 1 d . . .
Mo6 Mo 0.64581(4) 0.50275(3) 0.77078(3) 0.02743(11) Uani 1 d . . .
Mo7 Mo 0.83109(4) 0.00395(3) 0.73624(3) 0.02438(10) Uani 1 d . . .
Mo8 Mo 0.56009(3) 0.33799(3) 0.93818(3) 0.02125(10) Uani 1 d . . .
Mo9 Mo 0.67367(3) 0.08399(3) 0.92564(3) 0.02081(9) Uani 1 d . . .
Mo10 Mo 0.54621(3) 0.33229(3) 0.64086(3) 0.02424(10) Uani 1 d . . .
Mo11 Mo 0.65004(3) 0.09860(3) 0.61009(3) 0.02292(10) Uani 1 d . . .
Mo12 Mo 0.48552(3) 0.15571(3) 0.80278(3) 0.01609(9) Uani 1 d . . .
C1 C 0.3042(4) 0.0440(4) 0.6800(4) 0.0310(12) Uani 1 d . . .
H1 H 0.3675 0.0457 0.6966 0.037 Uiso 1 calc . . R
C2 C 0.1569(5) 0.0839(5) 0.6547(4) 0.0347(13) Uani 1 d . . .
H2 H 0.0967 0.1216 0.6505 0.042 Uiso 1 calc . . R
C3 C 0.1771(5) -0.0091(4) 0.6307(4) 0.0335(13) Uani 1 d . . .
H3 H 0.1350 -0.0492 0.6075 0.040 Uiso 1 calc . . R
C4 C 0.3226(4) -0.1293(4) 0.6367(3) 0.0240(11) Uani 1 d . . .
C5 C 0.4306(4) -0.1382(4) 0.6210(3) 0.0257(11) Uani 1 d . . .
H5 H 0.4727 -0.0814 0.6145 0.031 Uiso 1 calc . . R
C6 C 0.4756(4) -0.2312(4) 0.6148(3) 0.0248(11) Uani 1 d . . .
C7 C 0.4174(4) -0.3161(4) 0.6227(4) 0.0279(11) Uani 1 d . . .
H7 H 0.4502 -0.3795 0.6180 0.033 Uiso 1 calc . . R
C8 C 0.3093(4) -0.3047(4) 0.6376(3) 0.0262(11) Uani 1 d . . .
C9 C 0.2619(4) -0.2118(4) 0.6452(3) 0.0268(11) Uani 1 d . . .
H9 H 0.1879 -0.2050 0.6562 0.032 Uiso 1 calc . . R
C10 C 0.6444(5) -0.1999(5) 0.6451(4) 0.0388(14) Uani 1 d . . .
H10 H 0.6176 -0.1605 0.6932 0.047 Uiso 1 calc . . R
C11 C 0.6558(5) -0.2925(6) 0.5370(5) 0.056(2) Uani 1 d . . .
H11 H 0.6374 -0.3299 0.4955 0.067 Uiso 1 calc . . R
C12 C 0.7533(5) -0.2811(6) 0.5453(5) 0.053(2) Uani 1 d . . .
H12 H 0.8165 -0.3083 0.5105 0.064 Uiso 1 calc . . R
C13 C 0.2375(4) -0.3902(4) 0.6502(3) 0.0270(11) Uani 1 d . . .
C14 C 0.3061(5) 0.4096(5) 0.8493(4) 0.0379(15) Uani 1 d . . .
H14 H 0.3655 0.3693 0.8509 0.046 Uiso 1 calc . . R
C15 C 0.2923(5) 0.5037(5) 0.8721(4) 0.0354(14) Uani 1 d . . .
H15 H 0.3390 0.5417 0.8923 0.043 Uiso 1 calc . . R
C16 C 0.1569(4) 0.4572(4) 0.8305(4) 0.0297(12) Uani 1 d . . .
H16 H 0.0916 0.4585 0.8168 0.036 Uiso 1 calc . . R
C17 C 0.1521(4) 0.6314(4) 0.8710(3) 0.0234(11) Uani 1 d . . .
C18 C 0.2173(4) 0.7110(4) 0.8650(3) 0.0254(11) Uani 1 d . . .
H18 H 0.2908 0.7008 0.8552 0.030 Uiso 1 calc . . R
C19 C 0.1744(4) 0.8058(4) 0.8732(3) 0.0248(11) Uani 1 d . . .
C20 C 0.0669(4) 0.8221(4) 0.8869(3) 0.0260(11) Uani 1 d . . .
H20 H 0.0373 0.8869 0.8921 0.031 Uiso 1 calc . . R
C21 C 0.0048(4) 0.7410(4) 0.8926(3) 0.0255(11) Uani 1 d . . .
C22 C 0.0446(4) 0.6464(4) 0.8865(3) 0.0268(11) Uani 1 d . . .
H22 H -0.0007 0.5921 0.8928 0.032 Uiso 1 calc . . R
C23 C -0.1738(5) 0.8006(5) 0.9761(4) 0.0380(14) Uani 1 d . . .
H23 H -0.1550 0.8288 1.0220 0.046 Uiso 1 calc . . R
C24 C -0.2700(5) 0.7967(5) 0.9652(4) 0.0360(14) Uani 1 d . . .
H24 H -0.3327 0.8221 1.0022 0.043 Uiso 1 calc . . R
C25 C -0.1634(4) 0.7261(5) 0.8567(4) 0.0353(14) Uani 1 d . . .
H25 H -0.1374 0.6937 0.8045 0.042 Uiso 1 calc . . R
C26 C 0.2495(4) 0.8879(4) 0.8630(4) 0.0294(12) Uani 1 d . . .
N1 N 0.2358(4) 0.1176(3) 0.6865(3) 0.0300(10) Uani 1 d . . .
N2 N 0.2717(3) -0.0345(3) 0.6464(3) 0.0238(9) Uani 1 d . . .
N3 N 0.5882(3) -0.2401(3) 0.5995(3) 0.0281(10) Uani 1 d . . .
N4 N 0.7441(4) -0.2241(4) 0.6120(4) 0.0447(14) Uani 1 d . . .
H4 H 0.7966 -0.2056 0.6308 0.09(3) Uiso 1 calc . . R
N5 N 0.2215(4) 0.3797(3) 0.8233(3) 0.0323(11) Uani 1 d . . .
N6 N 0.1969(3) 0.5344(3) 0.8603(3) 0.0241(9) Uani 1 d . . .
N7 N -0.1070(3) 0.7551(3) 0.9069(3) 0.0261(10) Uani 1 d . . .
N8 N -0.2623(4) 0.7505(4) 0.8923(3) 0.0362(12) Uani 1 d . . .
H8 H -0.3152 0.7384 0.8716 0.043 Uiso 1 calc . . R
O1 O 0.8285(3) 0.2870(2) 0.6713(2) 0.0192(7) Uani 1 d . . .
O2 O 0.7047(3) 0.3382(2) 0.8083(2) 0.0199(7) Uani 1 d . . .
O3 O 0.6459(3) 0.2224(2) 0.7154(2) 0.0193(7) Uani 1 d . . .
O4 O 0.7756(3) 0.1655(2) 0.7949(2) 0.0195(7) Uani 1 d . . .
O5 O 0.8063(3) 0.1030(3) 0.9414(2) 0.0263(8) Uani 1 d . . .
O6 O 0.7408(3) -0.0180(3) 0.8440(2) 0.0267(8) Uani 1 d . . .
O7 O 0.9882(3) 0.2379(3) 0.7582(2) 0.0262(8) Uani 1 d . . .
O8 O 0.6869(3) 0.3690(3) 0.5745(2) 0.0267(8) Uani 1 d . . .
O9 O 0.6794(3) 0.3909(3) 0.9653(2) 0.0248(8) Uani 1 d . . .
O10 O 1.1177(3) 0.3876(3) 0.6678(2) 0.0256(8) Uani 1 d . . .
O11 O 0.4670(3) 0.3495(3) 1.0300(3) 0.0337(9) Uani 1 d . . .
O12 O 0.3623(3) 0.1162(3) 0.8471(2) 0.0244(8) Uani 1 d . . .
O13 O 0.9456(3) 0.4371(3) 0.6046(2) 0.0262(8) Uani 1 d . . .
O14 O 1.0212(3) 0.1449(3) 0.9040(3) 0.0383(10) Uani 1 d . . .
O15 O 0.6321(3) 0.0118(3) 0.5454(2) 0.0322(9) Uani 1 d . . .
O16 O 0.4713(3) 0.3879(3) 0.5840(3) 0.0361(10) Uani 1 d . . .
O17 O 0.8320(3) 0.5078(3) 0.4921(2) 0.0337(9) Uani 1 d . . .
O18 O 0.5672(3) 0.0845(3) 0.8605(2) 0.0242(8) Uani 1 d . . .
O19 O 0.9979(3) 0.1300(3) 0.4674(3) 0.0375(10) Uani 1 d . . .
O20 O 0.6225(3) 0.2079(3) 0.9576(2) 0.0251(8) Uani 1 d . . .
O21 O 0.6167(3) 0.0114(3) 1.0098(3) 0.0331(9) Uani 1 d . . .
O22 O 1.0237(3) 0.2554(3) 0.5903(2) 0.0253(8) Uani 1 d . . .
O23 O 0.8709(3) 0.4805(3) 0.9432(3) 0.0376(10) Uani 1 d . . .
O24 O 0.7258(3) 0.0220(3) 0.6820(2) 0.0257(8) Uani 1 d . . .
O25 O 0.9158(3) 0.4169(3) 0.7753(2) 0.0256(8) Uani 1 d . . .
O26 O 0.8750(4) -0.1110(3) 0.7107(3) 0.0385(10) Uani 1 d . . .
O27 O 0.5807(3) 0.2070(3) 0.5775(2) 0.0266(8) Uani 1 d . . .
O28 O 0.5591(3) 0.4261(3) 0.7160(2) 0.0281(8) Uani 1 d . . .
O29 O 0.4922(3) 0.2629(3) 0.8731(2) 0.0232(7) Uani 1 d . . .
O30 O 0.5278(3) 0.0751(3) 0.7067(2) 0.0236(8) Uani 1 d . . .
O31 O 0.5448(3) 0.4531(3) 0.8777(2) 0.0277(8) Uani 1 d . . .
O32 O 0.7395(3) 0.5199(3) 0.8358(2) 0.0285(8) Uani 1 d . . .
O33 O 0.5992(4) 0.6173(3) 0.7621(3) 0.0454(12) Uani 1 d . . .
O34 O 0.9349(3) 0.0454(3) 0.7953(2) 0.0269(8) Uani 1 d . . .
O35 O 0.4495(3) 0.2565(3) 0.7231(2) 0.0249(8) Uani 1 d . . .
O36 O 0.8896(3) 0.3109(3) 0.5051(2) 0.0264(8) Uani 1 d . . .
O37 O 0.7487(3) 0.4892(3) 0.6700(2) 0.0274(8) Uani 1 d . . .
O38 O 0.9155(3) 0.0862(3) 0.6400(2) 0.0259(8) Uani 1 d . . .
O39 O 0.7838(3) 0.1464(3) 0.5541(2) 0.0264(8) Uani 1 d . . .
O40 O 0.8604(3) 0.2873(3) 0.9011(2) 0.0279(8) Uani 1 d . . .
O42 O 0.2027(3) 0.9759(3) 0.8764(3) 0.0382(10) Uani 1 d . . .
H42 H 0.2479 1.0188 0.8738 0.057 Uiso 1 calc . . GR
O43 O 0.3431(3) 0.8758(3) 0.8421(3) 0.0456(11) Uani 1 d . . .
O44 O 0.1433(3) -0.3813(3) 0.6731(3) 0.0368(10) Uani 1 d . . .
O45 O 0.2878(3) -0.4760(3) 0.6347(3) 0.0426(11) Uani 1 d . . .
H45 H 0.2442 -0.5216 0.6450 0.064 Uiso 1 calc . . GR
O46 O 0.5627(3) 0.8489(3) 0.8390(3) 0.0511(12) Uani 1 d . . .
O47 O 0.9183(3) 0.6562(3) 0.6652(3) 0.0519(12) Uani 1 d . . G
H46A H 0.4999 0.8377 0.8642 0.078 Uiso 1 d . . G
H46B H 0.5591 0.9156 0.8621 0.078 Uiso 1 d . . G
H47A H 0.8962 0.5953 0.6968 0.078 Uiso 1 d . . G
H47B H 0.9545 0.6318 0.6987 0.078 Uiso 1 d . . G

loop_
_atom_site_aniso_label
_atom_site_aniso_U_11
_atom_site_aniso_U_22
_atom_site_aniso_U_33
_atom_site_aniso_U_23
_atom_site_aniso_U_13
_atom_site_aniso_U_12
Ag1 0.0384(2) 0.0248(2) 0.0485(3) -0.01539(19) -0.0189(2) 0.00651(18)
P1 0.0159(6) 0.0156(6) 0.0136(5) -0.0006(4) -0.0037(4) -0.0028(4)
Mo1 0.01403(19) 0.0212(2) 0.01687(19) 0.00057(16) -0.00206(15) -0.00660(15)
Mo2 0.0221(2) 0.0295(2) 0.0210(2) -0.00906(18) -0.00279(17) -0.00956(18)
Mo3 0.0209(2) 0.0305(2) 0.0238(2) 0.00762(18) -0.01016(18) -0.00584(18)
Mo4 0.0217(2) 0.0265(2) 0.0191(2) 0.00765(17) -0.00468(17) -0.00555(17)
Mo5 0.0205(2) 0.0270(2) 0.0165(2) -0.00585(17) 0.00213(16) -0.00511(17)
Mo6 0.0383(3) 0.0178(2) 0.0242(2) -0.00189(17) -0.0053(2) 0.00406(19)
Mo7 0.0321(2) 0.0185(2) 0.0214(2) -0.00282(17) -0.00534(18) 0.00449(18)
Mo8 0.0188(2) 0.0231(2) 0.0186(2) -0.00666(16) 0.00209(16) -0.00568(17)
Mo9 0.0208(2) 0.0228(2) 0.0176(2) 0.00517(16) -0.00353(16) -0.00525(17)
Mo10 0.0199(2) 0.0285(2) 0.0254(2) 0.00608(18) -0.00894(18) -0.00219(18)
Mo11 0.0216(2) 0.0273(2) 0.0195(2) -0.00910(17) -0.00305(17) -0.00540(18)
Mo12 0.01288(19) 0.0192(2) 0.01528(18) -0.00118(15) -0.00166(15) -0.00573(15)
C1 0.029(3) 0.027(3) 0.040(3) -0.010(2) -0.014(3) -0.001(2)
C2 0.026(3) 0.036(3) 0.046(4) -0.014(3) -0.015(3) 0.006(2)
C3 0.030(3) 0.032(3) 0.045(3) -0.014(3) -0.020(3) 0.004(2)
C4 0.025(3) 0.024(3) 0.023(2) -0.004(2) -0.006(2) 0.000(2)
C5 0.024(3) 0.024(3) 0.029(3) -0.004(2) -0.005(2) -0.001(2)
C6 0.021(3) 0.027(3) 0.027(3) -0.004(2) -0.005(2) -0.002(2)
C7 0.025(3) 0.026(3) 0.033(3) -0.004(2) -0.007(2) 0.001(2)
C8 0.029(3) 0.026(3) 0.023(3) -0.004(2) -0.005(2) -0.005(2)
C9 0.025(3) 0.026(3) 0.031(3) -0.007(2) -0.008(2) -0.001(2)
C10 0.027(3) 0.045(4) 0.044(4) -0.010(3) -0.009(3) -0.002(3)
C11 0.035(4) 0.069(5) 0.061(5) -0.036(4) -0.004(3) 0.002(3)
C12 0.020(3) 0.063(5) 0.072(5) -0.024(4) -0.004(3) 0.006(3)
C13 0.026(3) 0.027(3) 0.028(3) -0.001(2) -0.008(2) -0.005(2)
C14 0.038(3) 0.036(3) 0.047(4) -0.019(3) -0.022(3) 0.016(3)
C15 0.031(3) 0.038(3) 0.044(3) -0.017(3) -0.020(3) 0.008(3)
C16 0.027(3) 0.023(3) 0.040(3) -0.010(2) -0.011(2) 0.002(2)
C17 0.022(3) 0.021(3) 0.027(3) -0.008(2) -0.006(2) 0.006(2)
C18 0.019(2) 0.029(3) 0.027(3) -0.008(2) -0.004(2) 0.001(2)
C19 0.023(3) 0.024(3) 0.026(3) -0.004(2) -0.003(2) -0.004(2)
C20 0.024(3) 0.023(3) 0.030(3) -0.005(2) -0.005(2) 0.001(2)
C21 0.018(2) 0.027(3) 0.030(3) -0.003(2) -0.003(2) 0.000(2)
C22 0.022(3) 0.026(3) 0.032(3) -0.005(2) -0.005(2) -0.007(2)
C23 0.032(3) 0.048(4) 0.035(3) -0.015(3) -0.009(3) 0.003(3)
C24 0.027(3) 0.039(3) 0.038(3) -0.007(3) -0.002(3) 0.004(3)
C25 0.026(3) 0.043(4) 0.036(3) -0.015(3) -0.004(2) -0.001(3)
C26 0.030(3) 0.030(3) 0.028(3) -0.004(2) -0.009(2) -0.006(2)
N1 0.026(2) 0.026(2) 0.041(3) -0.012(2) -0.014(2) 0.0034(19)
N2 0.021(2) 0.024(2) 0.028(2) -0.0085(18) -0.0091(18) 0.0019(17)
N3 0.021(2) 0.024(2) 0.037(3) -0.005(2) -0.005(2) -0.0010(18)
N4 0.027(3) 0.048(3) 0.062(4) -0.003(3) -0.017(3) -0.003(2)
N5 0.035(3) 0.026(2) 0.040(3) -0.013(2) -0.017(2) 0.005(2)
N6 0.022(2) 0.023(2) 0.028(2) -0.0090(18) -0.0078(18) 0.0023(17)
N7 0.020(2) 0.023(2) 0.033(2) -0.0051(19) -0.0032(19) 0.0017(17)
N8 0.021(2) 0.046(3) 0.043(3) -0.006(2) -0.009(2) -0.003(2)
O1 0.0180(17) 0.0227(18) 0.0170(16) -0.0016(13) -0.0041(13) -0.0052(14)
O2 0.0204(17) 0.0215(18) 0.0158(16) -0.0023(13) -0.0008(13) -0.0044(14)
O3 0.0170(17) 0.0207(17) 0.0193(16) -0.0028(13) -0.0027(13) -0.0041(13)
O4 0.0198(17) 0.0205(17) 0.0176(16) -0.0004(13) -0.0038(13) -0.0034(13)
O5 0.0248(19) 0.032(2) 0.0228(18) 0.0043(15) -0.0075(15) -0.0066(16)
O6 0.031(2) 0.0216(19) 0.0268(19) -0.0007(15) -0.0073(16) -0.0017(15)
O7 0.0220(18) 0.030(2) 0.0263(19) -0.0010(15) -0.0046(15) -0.0048(15)
O8 0.0243(19) 0.032(2) 0.0235(18) -0.0010(15) -0.0056(15) -0.0055(16)
O9 0.0250(19) 0.028(2) 0.0208(18) -0.0041(15) -0.0041(15) -0.0074(15)
O10 0.0191(18) 0.032(2) 0.0237(18) 0.0014(15) -0.0023(15) -0.0094(15)
O11 0.029(2) 0.036(2) 0.030(2) -0.0077(17) 0.0056(17) -0.0073(17)
O12 0.0197(18) 0.030(2) 0.0225(18) -0.0004(15) -0.0037(14) -0.0078(15)
O13 0.0242(19) 0.030(2) 0.0242(18) 0.0024(15) -0.0059(15) -0.0077(15)
O14 0.034(2) 0.050(3) 0.036(2) 0.009(2) -0.0188(19) -0.0055(19)
O15 0.033(2) 0.037(2) 0.0257(19) -0.0119(17) -0.0033(17) -0.0105(17)
O16 0.030(2) 0.044(3) 0.036(2) 0.0055(19) -0.0145(18) 0.0018(18)
O17 0.035(2) 0.036(2) 0.027(2) 0.0080(17) -0.0040(17) -0.0069(18)
O18 0.0232(18) 0.0252(19) 0.0228(18) 0.0001(15) -0.0031(15) -0.0080(15)
O19 0.035(2) 0.044(3) 0.026(2) -0.0106(18) 0.0047(17) -0.0035(19)
O20 0.0257(19) 0.029(2) 0.0218(18) -0.0007(15) -0.0080(15) -0.0042(15)
O21 0.035(2) 0.032(2) 0.030(2) 0.0079(17) -0.0047(17) -0.0053(17)
O22 0.0188(18) 0.030(2) 0.0245(18) -0.0042(15) -0.0008(15) -0.0032(15)
O23 0.036(2) 0.048(3) 0.028(2) -0.0117(18) -0.0026(18) -0.0193(19)
O24 0.0275(19) 0.027(2) 0.0218(18) -0.0025(15) -0.0048(15) -0.0045(15)
O25 0.0257(19) 0.027(2) 0.0222(18) -0.0006(15) -0.0031(15) -0.0039(15)
O26 0.050(3) 0.025(2) 0.037(2) -0.0043(18) -0.006(2) 0.0120(19)
O27 0.0261(19) 0.032(2) 0.0225(18) -0.0040(15) -0.0067(15) -0.0028(16)
O28 0.0240(19) 0.032(2) 0.0278(19) -0.0012(16) -0.0053(16) -0.0023(16)
O29 0.0212(18) 0.0247(19) 0.0247(18) -0.0040(15) -0.0073(15) -0.0016(14)
O30 0.0230(18) 0.0265(19) 0.0215(17) -0.0032(14) -0.0051(15) -0.0071(15)
O31 0.028(2) 0.026(2) 0.0270(19) -0.0052(15) -0.0027(16) -0.0006(15)
O32 0.035(2) 0.0224(19) 0.0258(19) -0.0049(15) -0.0037(16) -0.0071(16)
O33 0.067(3) 0.024(2) 0.039(2) -0.0001(18) -0.005(2) 0.012(2)
O34 0.0224(19) 0.030(2) 0.0276(19) 0.0024(16) -0.0064(15) -0.0001(15)
O35 0.0209(18) 0.029(2) 0.0254(18) -0.0016(15) -0.0062(15) -0.0017(15)
O36 0.0253(19) 0.034(2) 0.0192(17) -0.0009(15) -0.0037(15) -0.0040(16)
O37 0.030(2) 0.027(2) 0.0249(19) -0.0001(15) -0.0060(16) -0.0064(16)
O38 0.0212(18) 0.029(2) 0.0269(19) -0.0016(15) -0.0048(15) -0.0024(15)
O39 0.0247(19) 0.032(2) 0.0218(18) -0.0013(15) -0.0053(15) -0.0027(16)
O40 0.027(2) 0.036(2) 0.0199(18) -0.0010(16) -0.0032(15) -0.0084(16)
O42 0.036(2) 0.025(2) 0.052(3) -0.0019(19) -0.007(2) -0.0084(17)
O43 0.027(2) 0.043(3) 0.067(3) -0.011(2) -0.011(2) -0.0072(19)
O44 0.026(2) 0.034(2) 0.047(3) -0.0004(19) -0.0053(19) -0.0069(17)
O45 0.034(2) 0.023(2) 0.069(3) -0.002(2) -0.010(2) -0.0049(17)
O46 0.032(2) 0.054(3) 0.066(3) -0.011(3) -0.010(2) -0.004(2)
O47 0.047(3) 0.048(3) 0.060(3) -0.010(2) -0.010(2) -0.005(2)

loop_
_atom_type_symbol
_atom_type_description
_atom_type_scat_dispersion_real
_atom_type_scat_dispersion_imag
_atom_type_scat_source
Ag Ag -0.8971 1.1015 'International Tables Vol C Tables 4.2.6.8 and 6.1.1.4'
P P 0.1023 0.0942 'International Tables Vol C Tables 4.2.6.8 and 6.1.1.4'
Mo Mo -1.6832 0.6857 'International Tables Vol C Tables 4.2.6.8 and 6.1.1.4'
C C 0.0033 0.0016 'International Tables Vol C Tables 4.2.6.8 and 6.1.1.4'
H H 0.0000 0.0000 'International Tables Vol C Tables 4.2.6.8 and 6.1.1.4'
N N 0.0061 0.0033 'International Tables Vol C Tables 4.2.6.8 and 6.1.1.4'
O O 0.0106 0.0060 'International Tables Vol C Tables 4.2.6.8 and 6.1.1.4'

loop_
_geom_angle_atom_site_label_1
_geom_angle_atom_site_label_2
_geom_angle_atom_site_label_3
_geom_angle
_geom_angle_site_symmetry_1
_geom_angle_site_symmetry_3
_geom_angle_publ_flag
N1 Ag1 N5 178.93(18) . . ?
N1 Ag1 O12 80.46(15) . . ?
N1 Ag1 O35 92.83(14) . . ?
N5 Ag1 O12 98.95(15) . . ?
N5 Ag1 O35 86.09(15) . . ?
O35 Ag1 O12 54.70(10) . . ?
O1 P1 O3 108.93(19) . . ?
O2 P1 O1 109.24(19) . . ?
O2 P1 O3 109.79(19) . . ?
O4 P1 O1 109.80(19) . . ?
O4 P1 O2 109.70(19) . . ?
O4 P1 O3 109.36(19) . . ?
O7 Mo1 O1 82.13(13) . . ?
O10 Mo1 O1 170.71(15) . . ?
O10 Mo1 O7 99.93(17) . . ?
O10 Mo1 O13 103.91(17) . . ?
O10 Mo1 O22 98.68(16) . . ?
O10 Mo1 O25 103.00(17) . . ?
O13 Mo1 O1 73.96(14) . . ?
O13 Mo1 O7 156.05(15) . . ?
O13 Mo1 O22 88.29(16) . . ?
O13 Mo1 O25 92.31(16) . . ?
O22 Mo1 O1 72.35(13) . . ?
O22 Mo1 O7 85.81(16) . . ?
O25 Mo1 O1 86.18(14) . . ?
O25 Mo1 O7 84.56(16) . . ?
O25 Mo1 O22 157.48(15) . . ?
O9 Mo2 O2 73.43(13) . . ?
O9 Mo2 O25 156.71(15) . . ?
O9 Mo2 O32 85.62(16) . . ?
O23 Mo2 O2 169.96(18) . . ?
O23 Mo2 O9 101.18(17) . . ?
O23 Mo2 O25 101.41(18) . . ?
O23 Mo2 O32 99.7(2) . . ?
O23 Mo2 O40 103.5(2) . . ?
O25 Mo2 O2 83.38(13) . . ?
O25 Mo2 O32 85.04(15) . . ?
O32 Mo2 O2 71.72(13) . . ?
O40 Mo2 O2 85.44(14) . . ?
O40 Mo2 O9 93.21(16) . . ?
O40 Mo2 O25 87.01(16) . . ?
O40 Mo2 O32 156.52(16) . . ?
O5 Mo3 O4 72.46(13) . . ?
O5 Mo3 O40 83.47(15) . . ?
O7 Mo3 O4 83.82(14) . . ?
O7 Mo3 O5 154.59(16) . . ?
O7 Mo3 O40 84.05(16) . . ?
O14 Mo3 O4 172.92(17) . . ?
O14 Mo3 O5 101.17(18) . . ?
O14 Mo3 O7 102.94(19) . . ?
O14 Mo3 O34 103.1(2) . . ?
O14 Mo3 O40 101.38(19) . . ?
O34 Mo3 O4 74.00(14) . . ?
O34 Mo3 O5 88.15(16) . . ?
O34 Mo3 O7 94.06(16) . . ?
O34 Mo3 O40 155.20(16) . . ?
O40 Mo3 O4 81.22(13) . . ?
O8 Mo4 O1 85.25(14) . . ?
O8 Mo4 O13 155.67(15) . . ?
O8 Mo4 O36 94.17(16) . . ?
O8 Mo4 O37 85.29(16) . . ?
O13 Mo4 O1 72.05(13) . . ?
O13 Mo4 O37 83.09(16) . . ?
O17 Mo4 O1 171.25(16) . . ?
O17 Mo4 O8 103.30(18) . . ?
O17 Mo4 O13 99.77(18) . . ?
O17 Mo4 O36 103.27(18) . . ?
O17 Mo4 O37 100.22(18) . . ?
O36 Mo4 O1 73.88(14) . . ?
O36 Mo4 O13 87.96(16) . . ?
O36 Mo4 O37 155.97(16) . . ?
O37 Mo4 O1 82.15(14) . . ?
O19 Mo5 O1 169.64(17) . . ?
O19 Mo5 O22 101.79(18) . . ?
O19 Mo5 O36 100.32(19) . . ?
O19 Mo5 O38 103.68(19) . . ?
O19 Mo5 O39 102.35(19) . . ?
O22 Mo5 O1 71.78(13) . . ?
O22 Mo5 O36 84.30(16) . . ?
O22 Mo5 O39 155.07(15) . . ?
O36 Mo5 O1 71.34(13) . . ?
O38 Mo5 O1 85.01(14) . . ?
O38 Mo5 O22 92.85(16) . . ?
O38 Mo5 O36 155.90(15) . . ?
O38 Mo5 O39 87.43(16) . . ?
O39 Mo5 O1 83.43(13) . . ?
O39 Mo5 O36 85.36(16) . . ?
O28 Mo6 O2 82.62(14) . . ?
O28 Mo6 O31 83.10(15) . . ?
O31 Mo6 O2 71.45(13) . . ?
O32 Mo6 O2 72.91(14) . . ?
O32 Mo6 O28 155.44(16) . . ?
O32 Mo6 O31 87.20(16) . . ?
O33 Mo6 O2 170.82(17) . . ?
O33 Mo6 O28 101.9(2) . . ?
O33 Mo6 O31 100.96(19) . . ?
O33 Mo6 O32 102.1(2) . . ?
O33 Mo6 O37 103.5(2) . . ?
O37 Mo6 O2 84.72(14) . . ?
O37 Mo6 O28 84.88(16) . . ?
O37 Mo6 O31 154.45(16) . . ?
O37 Mo6 O32 94.64(17) . . ?
O6 Mo7 O4 72.89(14) . . ?
O6 Mo7 O34 86.55(16) . . ?
O6 Mo7 O38 154.79(16) . . ?
O24 Mo7 O4 85.47(14) . . ?
O24 Mo7 O6 95.04(16) . . ?
O24 Mo7 O34 155.79(16) . . ?
O24 Mo7 O38 84.92(15) . . ?
O26 Mo7 O4 170.65(17) . . ?
O26 Mo7 O6 101.45(19) . . ?
O26 Mo7 O24 102.6(2) . . ?
O26 Mo7 O34 100.69(19) . . ?
O26 Mo7 O38 103.15(18) . . ?
O34 Mo7 O4 71.88(13) . . ?
O38 Mo7 O4 81.99(13) . . ?
O38 Mo7 O34 83.59(15) . . ?
O9 Mo8 O2 72.80(13) . . ?
O9 Mo8 O20 85.18(15) . . ?
O11 Mo8 O2 173.43(16) . . ?
O11 Mo8 O9 101.64(18) . . ?
O11 Mo8 O20 101.19(18) . . ?
O11 Mo8 O29 102.53(18) . . ?
O11 Mo8 O31 103.00(19) . . ?
O20 Mo8 O2 82.05(13) . . ?
O29 Mo8 O2 83.51(13) . . ?
O29 Mo8 O9 154.52(15) . . ?
O29 Mo8 O20 82.34(15) . . ?
O31 Mo8 O2 73.91(14) . . ?
O31 Mo8 O9 90.14(16) . . ?
O31 Mo8 O20 155.81(15) . . ?
O31 Mo8 O29 92.21(16) . . ?
O5 Mo9 O4 74.07(13) . . ?
O5 Mo9 O6 87.04(16) . . ?
O5 Mo9 O18 155.62(15) . . ?
O6 Mo9 O4 71.36(13) . . ?
O18 Mo9 O4 81.75(13) . . ?
O18 Mo9 O6 82.30(15) . . ?
O20 Mo9 O4 85.77(14) . . ?
O20 Mo9 O5 95.16(16) . . ?
O20 Mo9 O6 155.52(15) . . ?
O20 Mo9 O18 85.97(15) . . ?
O21 Mo9 O4 170.28(17) . . ?
O21 Mo9 O5 102.61(18) . . ?
O21 Mo9 O6 99.53(18) . . ?
O21 Mo9 O18 100.74(18) . . ?
O21 Mo9 O20 103.73(18) . . ?
O8 Mo10 O3 82.03(14) . . ?
O8 Mo10 O27 83.65(15) . . ?
O16 Mo10 O3 169.40(17) . . ?
O16 Mo10 O8 101.97(18) . . ?
O16 Mo10 O27 98.93(19) . . ?
O16 Mo10 O28 104.17(19) . . ?
O16 Mo10 O35 102.80(18) . . ?
O27 Mo10 O3 71.58(13) . . ?
O28 Mo10 O3 85.79(14) . . ?
O28 Mo10 O8 86.22(16) . . ?
O28 Mo10 O27 156.25(16) . . ?
O28 Mo10 O35 94.76(16) . . ?
O35 Mo10 O3 72.31(13) . . ?
O35 Mo10 O8 154.15(16) . . ?
O35 Mo10 O27 85.35(16) . . ?
O15 Mo11 O3 170.77(15) . . ?
O15 Mo11 O24 101.24(18) . . ?
O15 Mo11 O27 102.75(19) . . ?
O15 Mo11 O30 99.62(17) . . ?
O15 Mo11 O39 103.23(17) . . ?
O24 Mo11 O3 81.49(13) . . ?
O27 Mo11 O3 74.28(14) . . ?
O27 Mo11 O24 155.77(15) . . ?
O27 Mo11 O30 88.82(16) . . ?
O27 Mo11 O39 93.84(16) . . ?
O30 Mo11 O3 71.77(13) . . ?
O30 Mo11 O24 83.83(15) . . ?
O39 Mo11 O3 85.79(14) . . ?
O39 Mo11 O24 83.97(15) . . ?
O39 Mo11 O30 155.79(15) . . ?
O12 Mo12 O3 168.01(15) . . ?
O12 Mo12 O18 104.79(17) . . ?
O12 Mo12 O29 101.45(16) . . ?
O12 Mo12 O30 100.91(16) . . ?
O12 Mo12 O35 96.84(16) . . ?
O18 Mo12 O3 86.42(14) . . ?
O18 Mo12 O29 87.06(16) . . ?
O18 Mo12 O30 92.55(16) . . ?
O18 Mo12 O35 158.22(15) . . ?
O29 Mo12 O3 83.08(13) . . ?
O29 Mo12 O35 86.17(15) . . ?
O30 Mo12 O3 73.91(13) . . ?
O30 Mo12 O29 156.96(15) . . ?
O30 Mo12 O35 85.75(15) . . ?
O35 Mo12 O3 72.23(13) . . ?
N1 C1 H1 124.7 . . ?
N1 C1 N2 110.6(5) . . ?
N2 C1 H1 124.7 . . ?
C3 C2 H2 124.7 . . ?
C3 C2 N1 110.5(5) . . ?
N1 C2 H2 124.7 . . ?
C2 C3 H3 127.2 . . ?
C2 C3 N2 105.7(5) . . ?
N2 C3 H3 127.2 . . ?
C5 C4 N2 120.7(5) . . ?
C9 C4 C5 120.6(5) . . ?
C9 C4 N2 118.7(5) . . ?
C4 C5 H5 120.8 . . ?
C6 C5 C4 118.5(5) . . ?
C6 C5 H5 120.8 . . ?
C5 C6 C7 122.7(5) . . ?
C5 C6 N3 118.2(5) . . ?
C7 C6 N3 119.0(5) . . ?
C6 C7 H7 121.3 . . ?
C6 C7 C8 117.5(5) . . ?
C8 C7 H7 121.3 . . ?
C7 C8 C13 122.7(5) . . ?
C9 C8 C7 120.9(5) . . ?
C9 C8 C13 116.3(5) . . ?
C4 C9 C8 119.8(5) . . ?
C4 C9 H9 120.1 . . ?
C8 C9 H9 120.1 . . ?
N3 C10 H10 125.9 . . ?
N4 C10 H10 125.9 . . ?
N4 C10 N3 108.2(6) . . ?
C12 C11 H11 126.4 . . ?
C12 C11 N3 107.3(6) . . ?
N3 C11 H11 126.4 . . ?
C11 C12 H12 126.5 . . ?
N4 C12 C11 107.0(6) . . ?
N4 C12 H12 126.5 . . ?
O44 C13 C8 122.8(5) . . ?
O44 C13 O45 123.9(5) . . ?
O45 C13 C8 113.3(5) . . ?
C15 C14 H14 124.9 . . ?
C15 C14 N5 110.1(5) . . ?
N5 C14 H14 124.9 . . ?
C14 C15 H15 126.8 . . ?
C14 C15 N6 106.3(5) . . ?
N6 C15 H15 126.8 . . ?
N5 C16 H16 124.7 . . ?
N5 C16 N6 110.7(5) . . ?
N6 C16 H16 124.7 . . ?
C18 C17 N6 119.4(5) . . ?
C22 C17 C18 120.1(5) . . ?
C22 C17 N6 120.5(5) . . ?
C17 C18 H18 120.2 . . ?
C17 C18 C19 119.6(5) . . ?
C19 C18 H18 120.2 . . ?
C18 C19 C20 120.9(5) . . ?
C18 C19 C26 116.7(5) . . ?
C20 C19 C26 122.4(5) . . ?
C19 C20 H20 121.2 . . ?
C21 C20 C19 117.7(5) . . ?
C21 C20 H20 121.2 . . ?
C20 C21 N7 119.2(5) . . ?
C22 C21 C20 122.7(5) . . ?
C22 C21 N7 118.1(5) . . ?
C17 C22 H22 120.5 . . ?
C21 C22 C17 118.9(5) . . ?
C21 C22 H22 120.5 . . ?
C24 C23 H23 126.9 . . ?
C24 C23 N7 106.2(5) . . ?
N7 C23 H23 126.9 . . ?
C23 C24 H24 126.1 . . ?
C23 C24 N8 107.8(5) . . ?
N8 C24 H24 126.1 . . ?
N7 C25 H25 126.2 . . ?
N8 C25 H25 126.2 . . ?
N8 C25 N7 107.6(5) . . ?
O42 C26 C19 113.4(5) . . ?
O43 C26 C19 123.1(5) . . ?
O43 C26 O42 123.5(5) . . ?
C1 N1 Ag1 128.2(4) . . ?
C1 N1 C2 105.5(5) . . ?
C2 N1 Ag1 125.1(4) . . ?
C1 N2 C3 107.7(4) . . ?
C1 N2 C4 125.5(5) . . ?
C3 N2 C4 126.6(4) . . ?
C10 N3 C6 125.6(5) . . ?
C10 N3 C11 107.8(5) . . ?
C11 N3 C6 126.6(5) . . ?
C10 N4 C12 109.8(6) . . ?
C10 N4 H4 125.1 . . ?
C12 N4 H4 125.1 . . ?
C14 N5 Ag1 122.0(4) . . ?
C16 N5 Ag1 130.3(4) . . ?
C16 N5 C14 105.7(5) . . ?
C15 N6 C17 126.5(5) . . ?
C16 N6 C15 107.2(4) . . ?
C16 N6 C17 126.2(5) . . ?
C23 N7 C21 125.7(5) . . ?
C25 N7 C21 125.9(5) . . ?
C25 N7 C23 108.4(5) . . ?
C24 N8 H8 125.1 . . ?
C25 N8 C24 109.9(5) . . ?
C25 N8 H8 125.1 . . ?
P1 O1 Mo1 125.83(18) . . ?
P1 O1 Mo4 126.45(19) . . ?
P1 O1 Mo5 125.21(19) . . ?
Mo1 O1 Mo4 89.09(11) . . ?
Mo1 O1 Mo5 89.42(11) . . ?
Mo4 O1 Mo5 89.09(11) . . ?
P1 O2 Mo2 125.55(19) . . ?
P1 O2 Mo6 126.15(19) . . ?
P1 O2 Mo8 126.51(19) . . ?
Mo2 O2 Mo6 89.43(11) . . ?
Mo2 O2 Mo8 88.60(11) . . ?
Mo8 O2 Mo6 88.54(11) . . ?
P1 O3 Mo10 125.27(19) . . ?
P1 O3 Mo11 126.57(19) . . ?
P1 O3 Mo12 125.22(19) . . ?
Mo11 O3 Mo10 88.62(11) . . ?
Mo12 O3 Mo10 90.00(11) . . ?
Mo12 O3 Mo11 89.58(11) . . ?
P1 O4 Mo3 126.57(19) . . ?
P1 O4 Mo7 125.83(19) . . ?
P1 O4 Mo9 125.84(19) . . ?
Mo3 O4 Mo7 88.78(11) . . ?
Mo9 O4 Mo3 88.48(11) . . ?
Mo9 O4 Mo7 89.26(11) . . ?
Mo9 O5 Mo3 124.90(19) . . ?
Mo7 O6 Mo9 126.42(19) . . ?
Mo3 O7 Mo1 153.9(2) . . ?
Mo4 O8 Mo10 151.5(2) . . ?
Mo2 O9 Mo8 125.09(18) . . ?
Mo12 O12 Ag1 103.44(15) . . ?
Mo1 O13 Mo4 124.58(19) . . ?
Mo12 O18 Mo9 148.5(2) . . ?
Mo9 O20 Mo8 153.4(2) . . ?
Mo5 O22 Mo1 126.44(18) . . ?
Mo7 O24 Mo11 153.2(2) . . ?
Mo1 O25 Mo2 149.5(2) . . ?
Mo11 O27 Mo10 125.44(19) . . ?
Mo10 O28 Mo6 150.9(2) . . ?
Mo8 O29 Mo12 152.9(2) . . ?
Mo12 O30 Mo11 124.61(18) . . ?
Mo8 O31 Mo6 125.7(2) . . ?
Mo6 O32 Mo2 125.93(19) . . ?
Mo3 O34 Mo7 125.24(19) . . ?
Mo10 O35 Ag1 129.41(17) . . ?
Mo10 O35 Mo12 125.46(19) . . ?
Mo12 O35 Ag1 105.01(14) . . ?
Mo4 O36 Mo5 125.70(19) . . ?
Mo6 O37 Mo4 152.1(2) . . ?
Mo5 O38 Mo7 150.0(2) . . ?
Mo11 O39 Mo5 151.0(2) . . ?
Mo2 O40 Mo3 151.3(2) . . ?
C26 O42 H42 109.5 . . ?
C13 O45 H45 109.5 . . ?
H46A O46 H46B 92.9 . . ?
H47A O47 H47B 61.4 . . ?

loop_
_geom_bond_atom_site_label_1
_geom_bond_atom_site_label_2
_geom_bond_distance
_geom_bond_site_symmetry_2
_geom_bond_publ_flag
Ag1 N1 2.127(5) . ?
Ag1 N5 2.132(5) . ?
Ag1 O12 3.114(4) . ?
Ag1 O35 2.853(4) . ?
P1 O1 1.535(3) . ?
P1 O2 1.529(3) . ?
P1 O3 1.540(3) . ?
P1 O4 1.526(4) . ?
Mo1 O1 2.416(3) . ?
Mo1 O7 1.958(4) . ?
Mo1 O10 1.687(3) . ?
Mo1 O13 1.862(4) . ?
Mo1 O22 1.933(4) . ?
Mo1 O25 1.886(4) . ?
Mo2 O2 2.422(3) . ?
Mo2 O9 1.907(4) . ?
Mo2 O23 1.678(4) . ?
Mo2 O25 1.945(4) . ?
Mo2 O32 1.986(4) . ?
Mo2 O40 1.834(4) . ?
Mo3 O4 2.438(3) . ?
Mo3 O5 1.960(4) . ?
Mo3 O7 1.866(4) . ?
Mo3 O14 1.674(4) . ?
Mo3 O34 1.861(4) . ?
Mo3 O40 1.990(4) . ?
Mo4 O1 2.424(3) . ?
Mo4 O8 1.852(4) . ?
Mo4 O13 1.972(4) . ?
Mo4 O17 1.669(4) . ?
Mo4 O36 1.867(4) . ?
Mo4 O37 1.984(4) . ?
Mo5 O1 2.457(3) . ?
Mo5 O19 1.676(4) . ?
Mo5 O22 1.907(4) . ?
Mo5 O36 1.981(4) . ?
Mo5 O38 1.846(4) . ?
Mo5 O39 1.926(4) . ?
Mo6 O2 2.451(3) . ?
Mo6 O28 1.979(4) . ?
Mo6 O31 1.990(4) . ?
Mo6 O32 1.862(4) . ?
Mo6 O33 1.671(4) . ?
Mo6 O37 1.840(4) . ?
Mo7 O4 2.447(3) . ?
Mo7 O6 1.855(4) . ?
Mo7 O24 1.847(4) . ?
Mo7 O26 1.681(4) . ?
Mo7 O34 1.986(4) . ?
Mo7 O38 1.980(4) . ?
Mo8 O2 2.440(3) . ?
Mo8 O9 1.920(4) . ?
Mo8 O11 1.672(4) . ?
Mo8 O20 1.978(4) . ?
Mo8 O29 1.909(3) . ?
Mo8 O31 1.846(4) . ?
Mo9 O4 2.430(3) . ?
Mo9 O5 1.870(4) . ?
Mo9 O6 1.983(4) . ?
Mo9 O18 1.981(4) . ?
Mo9 O20 1.839(4) . ?
Mo9 O21 1.668(4) . ?
Mo10 O3 2.456(3) . ?
Mo10 O8 1.950(4) . ?
Mo10 O16 1.673(4) . ?
Mo10 O27 2.008(4) . ?
Mo10 O28 1.850(4) . ?
Mo10 O35 1.875(4) . ?
Mo11 O3 2.447(3) . ?
Mo11 O15 1.681(4) . ?
Mo11 O24 1.981(4) . ?
Mo11 O27 1.845(4) . ?
Mo11 O30 1.951(3) . ?
Mo11 O39 1.879(4) . ?
Mo12 O3 2.391(3) . ?
Mo12 O12 1.688(3) . ?
Mo12 O18 1.842(4) . ?
Mo12 O29 1.913(4) . ?
Mo12 O30 1.899(3) . ?
Mo12 O35 1.981(4) . ?
C1 H1 0.9500 . ?
C1 N1 1.317(7) . ?
C1 N2 1.353(7) . ?
C2 H2 0.9500 . ?
C2 C3 1.338(8) . ?
C2 N1 1.384(7) . ?
C3 H3 0.9500 . ?
C3 N2 1.376(7) . ?
C4 C5 1.386(7) . ?
C4 C9 1.379(7) . ?
C4 N2 1.430(7) . ?
C5 H5 0.9500 . ?
C5 C6 1.377(7) . ?
C6 C7 1.389(7) . ?
C6 N3 1.445(7) . ?
C7 H7 0.9500 . ?
C7 C8 1.390(7) . ?
C8 C9 1.389(8) . ?
C8 C13 1.495(7) . ?
C9 H9 0.9500 . ?
C10 H10 0.9500 . ?
C10 N3 1.330(8) . ?
C10 N4 1.322(8) . ?
C11 H11 0.9500 . ?
C11 C12 1.348(10) . ?
C11 N3 1.371(8) . ?
C12 H12 0.9500 . ?
C12 N4 1.339(9) . ?
C13 O44 1.205(7) . ?
C13 O45 1.324(7) . ?
C14 H14 0.9500 . ?
C14 C15 1.342(8) . ?
C14 N5 1.379(7) . ?
C15 H15 0.9500 . ?
C15 N6 1.378(7) . ?
C16 H16 0.9500 . ?
C16 N5 1.325(7) . ?
C16 N6 1.354(7) . ?
C17 C18 1.388(7) . ?
C17 C22 1.387(7) . ?
C17 N6 1.428(6) . ?
C18 H18 0.9500 . ?
C18 C19 1.388(7) . ?
C19 C20 1.393(7) . ?
C19 C26 1.491(7) . ?
C20 H20 0.9500 . ?
C20 C21 1.380(7) . ?
C21 C22 1.371(8) . ?
C21 N7 1.442(6) . ?
C22 H22 0.9500 . ?
C23 H23 0.9500 . ?
C23 C24 1.336(8) . ?
C23 N7 1.388(7) . ?
C24 H24 0.9500 . ?
C24 N8 1.346(8) . ?
C25 H25 0.9500 . ?
C25 N7 1.328(7) . ?
C25 N8 1.319(7) . ?
C26 O42 1.329(7) . ?
C26 O43 1.202(7) . ?
N4 H4 0.8800 . ?
N8 H8 0.8800 . ?
O42 H42 0.8400 . ?
O45 H45 0.8400 . ?
O46 H46A 0.8375 . ?
O46 H46B 0.9916 . ?
O47 H47A 0.9636 . ?
O47 H47B 0.8680 . ?
